data_7250755
loop_
_publ_author_name
'Cai, Qi-Juan'
'Ma, Lu-Yao'
'Zhang, Kun-Hua'
'Dong, Fu-Wan'
'Sun, Ao-Na'
'Yang, Jiong'
'Shao, Dong'

_publ_section_title
;
 A highly hydrogen-bonded {Cu2Co} cyanide complex exhibiting high
 room-temperature proton conduction
;
_journal_issue 35
_journal_name_full CrystEngComm
_journal_page_first 5788
_journal_page_last 5792
_journal_paper_doi 10.1039/D5CE00674K
_journal_volume 27
_journal_year 2025
_chemical_formula_moiety '0.5(C26 H48 Co Cu2 N14), 0.5(C6 Co N6), 5(H2 O), H3 O'
_chemical_formula_sum 'C16 H37 Co Cu N10 O6'
_chemical_formula_weight 588.02
_space_group_crystal_system monoclinic
_space_group_IT_number 12
_space_group_name_Hall '-C 2y'
_space_group_name_H-M_alt 'C 1 2/m 1'
_atom_sites_solution_hydrogens mixed
_audit_creation_date 2025-03-09
_audit_creation_method
;
Olex2 1.5
(compiled 2025.03.04 svn.red2d20d0 for OlexSys, GUI svn.r7188)
;
_audit_update_record
;
2025-03-13 deposited with the CCDC.	2025-08-01 downloaded from the CCDC.
;
_cell_angle_alpha 90
_cell_angle_beta 94.916(4)
_cell_angle_gamma 90
_cell_formula_units_Z 4
_cell_length_a 14.369(3)
_cell_length_b 12.237(3)
_cell_length_c 14.727(4)
_cell_measurement_reflns_used 4346
_cell_measurement_temperature 296(2)
_cell_measurement_theta_max 30.90
_cell_measurement_theta_min 2.53
_cell_volume 2580.0(11)
_computing_cell_refinement 'SAINT v8.34A (Bruker, 2013)'
_computing_data_reduction 'SAINT v8.34A (Bruker, 2013)'
_computing_molecular_graphics 'Olex2 1.5 (Dolomanov et al., 2009)'
_computing_publication_material 'Olex2 1.5 (Dolomanov et al., 2009)'
_computing_structure_refinement 'XL  (Sheldrick, 2008)'
_diffrn_ambient_temperature 296.15
_diffrn_measured_fraction_theta_full 0.984
_diffrn_measured_fraction_theta_max 0.984
_diffrn_measurement_device_type 'Bruker APEX-II CCD'
_diffrn_measurement_method '\f and \w scans'
_diffrn_radiation_type MoK\a
_diffrn_radiation_wavelength 0.71073
_diffrn_reflns_av_R_equivalents 0.0644
_diffrn_reflns_av_unetI/netI 0.0670
_diffrn_reflns_Laue_measured_fraction_full 0.984
_diffrn_reflns_Laue_measured_fraction_max 0.984
_diffrn_reflns_limit_h_max 16
_diffrn_reflns_limit_h_min -17
_diffrn_reflns_limit_k_max 14
_diffrn_reflns_limit_k_min -14
_diffrn_reflns_limit_l_max 17
_diffrn_reflns_limit_l_min -17
_diffrn_reflns_number 9230
_diffrn_reflns_point_group_measured_fraction_full 0.984
_diffrn_reflns_point_group_measured_fraction_max 0.984
_diffrn_reflns_theta_full 25.027
_diffrn_reflns_theta_max 25.027
_diffrn_reflns_theta_min 2.526
_diffrn_standards_number 0
_exptl_absorpt_coefficient_mu 1.517
_exptl_absorpt_correction_T_max 0.7462
_exptl_absorpt_correction_T_min 0.4212
_exptl_absorpt_correction_type none
_exptl_absorpt_process_details
;
SADABS-2014/5 (Bruker,2014/5) was used for absorption correction.
wR2(int) was 0.1631 before and 0.0860 after correction.
The Ratio of minimum to maximum transmission is 0.5645.
The \l/2 correction factor is 0.00150.
;
_exptl_crystal_colour 'clear light red'
_exptl_crystal_colour_lustre clear
_exptl_crystal_colour_modifier light
_exptl_crystal_colour_primary red
_exptl_crystal_density_diffrn 1.514
_exptl_crystal_description block
_exptl_crystal_F_000 1228
_exptl_crystal_size_max 0.13
_exptl_crystal_size_mid 0.12
_exptl_crystal_size_min 0.1
_refine_diff_density_max 1.308
_refine_diff_density_min -3.227
_refine_diff_density_rms 0.196
_refine_ls_extinction_method none
_refine_ls_goodness_of_fit_ref 1.057
_refine_ls_hydrogen_treatment constr
_refine_ls_matrix_type full
_refine_ls_number_parameters 185
_refine_ls_number_reflns 2364
_refine_ls_number_restraints 4
_refine_ls_restrained_S_all 1.057
_refine_ls_R_factor_all 0.1113
_refine_ls_R_factor_gt 0.0987
_refine_ls_shift/su_max 0.000
_refine_ls_shift/su_mean 0.000
_refine_ls_structure_factor_coef Fsqd
_refine_ls_weighting_details 'w=1/[\s^2^(Fo^2^)+(0.1593P)^2^+41.1945P] where P=(Fo^2^+2Fc^2^)/3'
_refine_ls_weighting_scheme calc
_refine_ls_wR_factor_gt 0.2819
_refine_ls_wR_factor_ref 0.2969
_reflns_Friedel_coverage 0.000
_reflns_number_gt 1932
_reflns_number_total 2364
_reflns_threshold_expression 'I > 2\s(I)'
_cod_data_source_file d5ce00674k2.cif
_cod_data_source_block 1
_cod_depositor_comments 'Adding full bibliography for 7250755.cif.'
_cod_original_cell_volume 2580.1(11)
_cod_original_sg_symbol_H-M C2/m
_cod_database_code 7250755
_shelx_shelxl_version_number 2019/1
_shelx_space_group_comment
;
The symmetry employed for this shelxl refinement is uniquely defined
by the following loop, which should always be used as a source of
symmetry information in preference to the above space-group names.
They are only intended as comments.
;
_shelx_estimated_absorpt_t_max 0.863
_shelx_estimated_absorpt_t_min 0.827
_olex2_refinement_description
;
1. Fixed Uiso
 At 1.2 times of:
  All C(H,H) groups, All N(H) groups
 At 1.5 times of:
  All O(H,H) groups
2. Restrained distances
 N5-O2
 2.82 with sigma of 0.02
 H4A-N3
 2.16 with sigma of 0.02
 H4B-N5_$1
 2.15 with sigma of 0.02
 H1B-N4
 2.2 with sigma of 0.02
3. Uiso/Uaniso restraints and constraints
O2 \\sim O3 \\sim O1 \\sim O4: within 2A with sigma of 0.04 and sigma for
terminal atoms of 0.08 within 2A
4. Others
 Fixed Sof: H4A(0.5) H4B(0.5)
5.a Riding coordinates:
 O2(H2A,H2B), O3(H3A,H3B)
5.b Free rotating group:
 O1(H1A,H1B), O4(H4A,H4B)
5.c Ternary CH refined with riding coordinates:
 N7(H7), N8(H8)
5.d Secondary CH2 refined with riding coordinates:
 C7(H7A,H7B), C8(H8A,H8B), C9(H9A,H9B), C10(H10A,H10B), C11(H11A,H11B),
 C12(H12A,H12B)
;
_olex2_submission_special_instructions 'No special instructions were received'

loop_
_space_group_symop_operation_xyz
'x, y, z'
'-x, y, -z'
'x+1/2, y+1/2, z'
'-x+1/2, y+1/2, -z'
'-x, -y, -z'
'x, -y, z'
'-x+1/2, -y+1/2, -z'
'x+1/2, -y+1/2, z'

loop_
_atom_site_label
_atom_site_type_symbol
_atom_site_fract_x
_atom_site_fract_y
_atom_site_fract_z
_atom_site_U_iso_or_equiv
_atom_site_adp_type
_atom_site_occupancy
_atom_site_site_symmetry_order
_atom_site_calc_flag
_atom_site_refinement_flags_posn
_atom_site_refinement_flags_adp
_atom_site_refinement_flags_occupancy
_atom_site_disorder_assembly
_atom_site_disorder_group
Cu1 Cu 0.25555(7) 0.500000 0.24717(6) 0.0220(5) Uani 1 2 d S T P . .
Co1 Co 0.500000 0.500000 0.000000 0.0187(5) Uani 1 4 d S T P . .
N1 N 0.3958(6) 0.500000 0.1713(6) 0.0311(18) Uani 1 2 d S T P . .
N2 N 0.500000 0.7480(8) 0.000000 0.043(2) Uani 1 2 d S T P . .
N3 N 0.6842(5) 0.500000 0.1197(5) 0.0299(18) Uani 1 2 d DS T P . .
N7 N 0.3047(4) 0.3791(5) 0.3311(4) 0.0348(14) Uani 1 1 d . . . . .
H7 H 0.370311 0.368706 0.319699 0.042 Uiso 1 1 calc R U . . .
N8 N 0.1982(4) 0.3799(5) 0.1669(4) 0.0317(13) Uani 1 1 d . . . . .
H8 H 0.133129 0.373147 0.181453 0.038 Uiso 1 1 calc R U . . .
C1 C 0.4344(6) 0.500000 0.1075(6) 0.0230(18) Uani 1 2 d S T P . .
C2 C 0.500000 0.6551(8) 0.000000 0.0243(19) Uani 1 2 d S T P . .
C3 C 0.6160(6) 0.500000 0.0742(5) 0.0194(17) Uani 1 2 d S T P . .
C7 C 0.3542(11) 0.500000 0.4620(8) 0.079(6) Uani 1 2 d S T P . .
H7A H 0.414869 0.499999 0.437662 0.094 Uiso 1 2 calc R U P . .
H7B H 0.364706 0.500001 0.527930 0.094 Uiso 1 2 calc R U P . .
C8 C 0.3035(6) 0.3964(10) 0.4323(6) 0.061(3) Uani 1 1 d . . . . .
H8A H 0.332881 0.334688 0.464503 0.073 Uiso 1 1 calc R U . . .
H8B H 0.239294 0.400668 0.447770 0.073 Uiso 1 1 calc R U . . .
C9 C 0.2552(6) 0.2781(7) 0.2995(8) 0.056(3) Uani 1 1 d . . . . .
H9A H 0.290133 0.214431 0.322181 0.067 Uiso 1 1 calc R U . . .
H9B H 0.193905 0.275724 0.322304 0.067 Uiso 1 1 calc R U . . .
C10 C 0.2462(6) 0.2778(7) 0.1995(8) 0.057(3) Uani 1 1 d . . . . .
H10A H 0.210359 0.214727 0.177107 0.068 Uiso 1 1 calc R U . . .
H10B H 0.307517 0.273857 0.176762 0.068 Uiso 1 1 calc R U . . .
C11 C 0.1953(5) 0.3980(9) 0.0666(5) 0.051(2) Uani 1 1 d . . . . .
H11A H 0.258588 0.401892 0.048646 0.061 Uiso 1 1 calc R U . . .
H11B H 0.164470 0.336536 0.035188 0.061 Uiso 1 1 calc R U . . .
C12 C 0.1450(8) 0.500000 0.0390(7) 0.057(4) Uani 1 2 d S T P . .
H12A H 0.132467 0.500000 -0.026747 0.069 Uiso 1 2 calc R U P . .
H12B H 0.085297 0.499999 0.065169 0.069 Uiso 1 2 calc R U P . .
Co2 Co 0.500000 0.000000 0.500000 0.0673(9) Uani 1 4 d S T P . .
N4 N 0.500000 0.2365(18) 0.500000 0.088(5) Uani 1 2 d DS T P . .
N5 N 0.3137(9) 0.000000 0.3837(8) 0.064(3) Uani 1 2 d DS T P . .
N6 N 0.5996(8) 0.000000 0.3261(8) 0.060(3) Uani 1 2 d S T P . .
C4 C 0.500000 0.1649(10) 0.500000 0.047(3) Uani 1 2 d S T P . .
C5 C 0.3828(7) 0.000000 0.4254(7) 0.036(2) Uani 1 2 d S T P . .
C6 C 0.5674(11) 0.000000 0.3931(11) 0.068(4) Uani 1 2 d S T P . .
O1 O 0.5092(4) 0.3183(6) 0.3283(5) 0.0602(18) Uani 1 1 d G . . . .
H1A H 0.523151 0.385807 0.326912 0.090 Uiso 1 1 d G U . . .
H1B H 0.547756 0.291427 0.369174 0.090 Uiso 1 1 d DG U . . .
O2 O 0.3707(5) 0.000000 0.2082(6) 0.050(2) Uani 1 2 d DS T P . .
H2A H 0.369268 0.000000 0.265639 0.075 Uiso 1 2 d R U P . .
H2B H 0.396185 0.058260 0.191024 0.075 Uiso 1 1 d R U . . .
O3 O 0.4930(4) 0.1692(5) 0.1835(4) 0.0449(14) Uani 1 1 d . . . . .
H3A H 0.472242 0.204229 0.136185 0.067 Uiso 1 1 d R U . . .
H3B H 0.489521 0.214409 0.226945 0.067 Uiso 1 1 d R U . . .
O4 O 0.6190(6) 0.500000 0.3041(6) 0.061(3) Uani 1 2 d GS T P . .
H4A H 0.634458 0.521483 0.252530 0.092 Uiso 0.5 1 d DG U P A -1
H4B H 0.669196 0.481375 0.334444 0.092 Uiso 0.5 1 d DG U P B -1

loop_
_atom_site_aniso_label
_atom_site_aniso_U_11
_atom_site_aniso_U_22
_atom_site_aniso_U_33
_atom_site_aniso_U_23
_atom_site_aniso_U_13
_atom_site_aniso_U_12
Cu1 0.0245(7) 0.0171(7) 0.0236(7) 0.000 -0.0027(5) 0.000
Co1 0.0126(8) 0.0250(10) 0.0194(9) 0.000 0.0063(6) 0.000
N1 0.025(4) 0.039(5) 0.032(4) 0.000 0.016(3) 0.000
N2 0.036(5) 0.038(6) 0.053(6) 0.000 0.001(4) 0.000
N3 0.024(4) 0.037(5) 0.029(4) 0.000 0.004(3) 0.000
N7 0.023(3) 0.047(4) 0.036(3) 0.018(3) 0.012(2) 0.003(3)
N8 0.017(3) 0.037(3) 0.042(3) -0.013(3) 0.009(2) -0.002(2)
C1 0.015(4) 0.027(5) 0.028(4) 0.000 0.005(3) 0.000
C2 0.018(4) 0.032(5) 0.023(4) 0.000 0.003(3) 0.000
C3 0.015(4) 0.026(4) 0.019(4) 0.000 0.004(3) 0.000
C7 0.055(8) 0.159(18) 0.020(6) 0.000 -0.009(5) 0.000
C8 0.046(5) 0.106(8) 0.034(4) 0.036(5) 0.014(4) 0.016(5)
C9 0.043(5) 0.028(4) 0.098(8) 0.028(4) 0.011(5) 0.004(4)
C10 0.039(4) 0.021(4) 0.114(8) -0.019(4) 0.025(5) -0.005(3)
C11 0.023(4) 0.092(7) 0.040(4) -0.037(4) 0.008(3) -0.016(4)
C12 0.022(5) 0.127(13) 0.022(5) 0.000 -0.005(4) 0.000
Co2 0.0633(18) 0.081(2) 0.0578(17) 0.000 0.0073(14) 0.000
N4 0.075(10) 0.110(14) 0.078(10) 0.000 0.007(8) 0.000
N5 0.058(8) 0.080(9) 0.058(7) 0.000 0.019(6) 0.000
N6 0.051(7) 0.082(9) 0.050(6) 0.000 0.015(5) 0.000
C4 0.079(10) 0.027(6) 0.037(6) 0.000 0.012(6) 0.000
C5 0.030(5) 0.047(6) 0.031(5) 0.000 -0.002(4) 0.000
C6 0.053(8) 0.084(11) 0.066(9) 0.000 -0.001(7) 0.000
O1 0.036(3) 0.080(5) 0.066(4) -0.026(4) 0.011(3) 0.005(3)
O2 0.026(4) 0.050(5) 0.071(6) 0.000 -0.010(4) 0.000
O3 0.031(3) 0.054(3) 0.050(3) -0.008(3) 0.004(2) 0.004(2)
O4 0.046(5) 0.099(8) 0.037(4) 0.000 -0.005(4) 0.000

loop_
_atom_type_symbol
_atom_type_description
_atom_type_scat_dispersion_real
_atom_type_scat_dispersion_imag
_atom_type_scat_source
C C 0.0033 0.0016 'International Tables Vol C Tables 4.2.6.8 and 6.1.1.4'
H H 0.0000 0.0000 'International Tables Vol C Tables 4.2.6.8 and 6.1.1.4'
Co Co 0.3494 0.9721 'International Tables Vol C Tables 4.2.6.8 and 6.1.1.4'
Cu Cu 0.3201 1.2651 'International Tables Vol C Tables 4.2.6.8 and 6.1.1.4'
N N 0.0061 0.0033 'International Tables Vol C Tables 4.2.6.8 and 6.1.1.4'
O O 0.0106 0.0060 'International Tables Vol C Tables 4.2.6.8 and 6.1.1.4'

loop_
_geom_angle_atom_site_label_1
_geom_angle_atom_site_label_2
_geom_angle_atom_site_label_3
_geom_angle
_geom_angle_site_symmetry_1
_geom_angle_site_symmetry_3
_geom_angle_publ_flag
N7 Cu1 N1 91.2(2) . . ?
N7 Cu1 N1 91.2(2) 6_565 . ?
N7 Cu1 N7 94.4(4) 6_565 . ?
N7 Cu1 N8 85.9(3) . . ?
N7 Cu1 N8 85.9(3) 6_565 6_565 ?
N7 Cu1 N8 176.17(19) . 6_565 ?
N7 Cu1 N8 176.17(19) 6_565 . ?
N8 Cu1 N1 92.6(2) . . ?
N8 Cu1 N1 92.6(2) 6_565 . ?
N8 Cu1 N8 93.5(4) 6_565 . ?
C1 Co1 C1 180.0 5_665 . ?
C1 Co1 C3 89.7(3) 5_665 5_665 ?
C1 Co1 C3 90.3(3) . 5_665 ?
C1 Co1 C3 90.3(3) 5_665 . ?
C1 Co1 C3 89.7(3) . . ?
C2 Co1 C1 90.0 5_665 5_665 ?
C2 Co1 C1 90.0 . . ?
C2 Co1 C1 90.0 5_665 . ?
C2 Co1 C1 90.0 . 5_665 ?
C2 Co1 C2 180.0 . 5_665 ?
C2 Co1 C3 90.000(1) . . ?
C2 Co1 C3 90.000(1) 5_665 . ?
C2 Co1 C3 90.000(1) . 5_665 ?
C2 Co1 C3 90.000(1) 5_665 5_665 ?
C3 Co1 C3 180.0 . 5_665 ?
C1 N1 Cu1 152.0(7) . . ?
Cu1 N7 H7 106.3 . . ?
C8 N7 Cu1 118.0(6) . . ?
C8 N7 H7 106.3 . . ?
C9 N7 Cu1 106.6(5) . . ?
C9 N7 H7 106.3 . . ?
C9 N7 C8 112.5(7) . . ?
Cu1 N8 H8 106.5 . . ?
C10 N8 Cu1 105.5(5) . . ?
C10 N8 H8 106.5 . . ?
C10 N8 C11 114.6(7) . . ?
C11 N8 Cu1 116.6(5) . . ?
C11 N8 H8 106.5 . . ?
N1 C1 Co1 179.8(8) . . ?
N2 C2 Co1 180.0 . . ?
N3 C3 Co1 178.8(7) . . ?
H7A C7 H7B 107.6 . . ?
C8 C7 H7A 108.7 . . ?
C8 C7 H7A 108.7 6_565 . ?
C8 C7 H7B 108.7 . . ?
C8 C7 H7B 108.7 6_565 . ?
C8 C7 C8 114.3(11) . 6_565 ?
N7 C8 C7 111.0(8) . . ?
N7 C8 H8A 109.4 . . ?
N7 C8 H8B 109.4 . . ?
C7 C8 H8A 109.4 . . ?
C7 C8 H8B 109.4 . . ?
H8A C8 H8B 108.0 . . ?
N7 C9 H9A 110.0 . . ?
N7 C9 H9B 110.0 . . ?
H9A C9 H9B 108.4 . . ?
C10 C9 N7 108.4(6) . . ?
C10 C9 H9A 110.0 . . ?
C10 C9 H9B 110.0 . . ?
N8 C10 H10A 110.0 . . ?
N8 C10 H10B 110.0 . . ?
C9 C10 N8 108.7(6) . . ?
C9 C10 H10A 110.0 . . ?
C9 C10 H10B 110.0 . . ?
H10A C10 H10B 108.3 . . ?
N8 C11 H11A 109.3 . . ?
N8 C11 H11B 109.3 . . ?
H11A C11 H11B 108.0 . . ?
C12 C11 N8 111.6(7) . . ?
C12 C11 H11A 109.3 . . ?
C12 C11 H11B 109.3 . . ?
C11 C12 C11 114.8(9) 6_565 . ?
C11 C12 H12A 108.6 6_565 . ?
C11 C12 H12A 108.6 . . ?
C11 C12 H12B 108.6 6_565 . ?
C11 C12 H12B 108.6 . . ?
H12A C12 H12B 107.5 . . ?
C4 Co2 C4 180.0 . 5_656 ?
C5 Co2 C4 90.000(2) . 5_656 ?
C5 Co2 C4 90.000(1) 5_656 5_656 ?
C5 Co2 C4 90.000(1) . . ?
C5 Co2 C4 90.000(2) 5_656 . ?
C5 Co2 C5 180.0 5_656 . ?
C6 Co2 C4 90.000(2) 5_656 5_656 ?
C6 Co2 C4 90.000(2) 5_656 . ?
C6 Co2 C4 90.000(2) . . ?
C6 Co2 C4 90.000(1) . 5_656 ?
C6 Co2 C5 90.6(5) 5_656 5_656 ?
C6 Co2 C5 89.4(5) 5_656 . ?
C6 Co2 C5 90.6(5) . . ?
C6 Co2 C5 89.4(5) . 5_656 ?
C6 Co2 C6 180.0 5_656 . ?
N4 C4 Co2 180.0 . . ?
N5 C5 Co2 178.6(10) . . ?
N6 C6 Co2 174.0(13) . . ?
H1A O1 H1B 104.6 . . ?
H2A O2 H2B 110.2 . . ?
H2A O2 H2B 110.2 . 6 ?
H2B O2 H2B 114.0 . 6 ?
H3A O3 H3B 104.5 . . ?
H4A O4 H4B 106.2 . . ?

loop_
_geom_bond_atom_site_label_1
_geom_bond_atom_site_label_2
_geom_bond_distance
_geom_bond_site_symmetry_2
_geom_bond_publ_flag
Cu1 N1 2.387(7) . ?
Cu1 N7 2.017(6) 6_565 ?
Cu1 N7 2.017(6) . ?
Cu1 N8 2.017(6) 6_565 ?
Cu1 N8 2.017(6) . ?
Co1 C1 1.911(9) . ?
Co1 C1 1.911(9) 5_665 ?
Co1 C2 1.898(10) . ?
Co1 C2 1.898(10) 5_665 ?
Co1 C3 1.914(8) . ?
Co1 C3 1.914(8) 5_665 ?
N1 C1 1.130(12) . ?
N2 C2 1.137(14) . ?
N3 C3 1.138(12) . ?
N7 H7 0.9800 . ?
N7 C8 1.506(11) . ?
N7 C9 1.480(12) . ?
N8 H8 0.9800 . ?
N8 C10 1.487(11) . ?
N8 C11 1.491(11) . ?
C7 H7A 0.9700 . ?
C7 H7B 0.9700 . ?
C7 C8 1.509(14) 6_565 ?
C7 C8 1.508(14) . ?
C8 H8A 0.9700 . ?
C8 H8B 0.9700 . ?
C9 H9A 0.9700 . ?
C9 H9B 0.9700 . ?
C9 C10 1.468(19) . ?
C10 H10A 0.9700 . ?
C10 H10B 0.9700 . ?
C11 H11A 0.9700 . ?
C11 H11B 0.9700 . ?
C11 C12 1.481(12) . ?
C12 H12A 0.9700 . ?
C12 H12B 0.9700 . ?
Co2 C4 2.018(13) . ?
Co2 C4 2.018(13) 5_656 ?
Co2 C5 1.930(10) 5_656 ?
Co2 C5 1.930(10) . ?
Co2 C6 1.917(17) 5_656 ?
Co2 C6 1.917(17) . ?
N4 C4 0.88(2) . ?
N5 C5 1.122(16) . ?
N6 C6 1.126(19) . ?
O1 H1A 0.8512 . ?
O1 H1B 0.8486 . ?
O2 H2A 0.8474 . ?
O2 H2B 0.8500 . ?
O2 H2B 0.8500 6 ?
O3 H3A 0.8500 . ?
O3 H3B 0.8500 . ?
O4 H4A 0.8503 . ?
O4 H4B 0.8467 . ?

loop_
_geom_torsion_atom_site_label_1
_geom_torsion_atom_site_label_2
_geom_torsion_atom_site_label_3
_geom_torsion_atom_site_label_4
_geom_torsion
_geom_torsion_site_symmetry_1
_geom_torsion_site_symmetry_2
_geom_torsion_site_symmetry_3
_geom_torsion_site_symmetry_4
_geom_torsion_publ_flag
Cu1 N7 C8 C7 -55.1(9) . . . . ?
Cu1 N7 C9 C10 39.6(8) . . . . ?
Cu1 N8 C10 C9 42.6(7) . . . . ?
Cu1 N8 C11 C12 -57.0(7) . . . . ?
N7 C9 C10 N8 -55.9(9) . . . . ?
N8 C11 C12 C11 71.1(11) . . . 6_565 ?
C8 N7 C9 C10 170.4(7) . . . . ?
C8 C7 C8 N7 71.5(13) 6_565 . . . ?
C9 N7 C8 C7 -179.9(8) . . . . ?
C10 N8 C11 C12 179.0(6) . . . . ?
C11 N8 C10 C9 172.3(7) . . . . ?
